data_7124682
loop_
_publ_author_name
'Yin, Haolin'
'Carroll, Patrick J.'
'Schelter, Eric J.'

_publ_section_title
;
 Reactions of a cerium(iii) amide with heteroallenes: insertion,
 silyl-migration and de-insertion.
;
_journal_issue 63
_journal_name_full 'Chemical communications (Cambridge, England)'
_journal_page_first 9813
_journal_page_last 9816
_journal_paper_doi 10.1039/c6cc03719d
_journal_volume 52
_journal_year 2016
_chemical_formula_sum 'C66 H57 Ce F15 N3 O2 P2 S6 Si3'
_chemical_formula_weight 1687.84
_space_group_IT_number 2
_space_group_name_Hall '-P 1'
_space_group_name_H-M_alt 'P -1'
_symmetry_cell_setting triclinic
_symmetry_Int_Tables_number 2
_symmetry_space_group_name_H-M 'P -1'
_atom_sites_solution_hydrogens geom
_atom_sites_solution_primary direct
_audit_creation_method SHELXL-97
_audit_update_record
;
2016-04-29 deposited with the CCDC.
2016-07-15 downloaded from the CCDC.
;
_cell_angle_alpha 75.799(2)
_cell_angle_beta 87.413(2)
_cell_angle_gamma 75.372(2)
_cell_formula_units_Z 2
_cell_length_a 13.5981(6)
_cell_length_b 14.8764(7)
_cell_length_c 21.2531(9)
_cell_measurement_reflns_used 9025
_cell_measurement_temperature 100
_cell_measurement_theta_max 27.52
_cell_measurement_theta_min 2.84
_cell_volume 4032.2(3)
_computing_data_collection 'Bruker APEX2'
_computing_data_reduction 'Bruker SAINT'
_computing_structure_refinement 'SHELXL-97 (Sheldrick, 2008)'
_computing_structure_solution 'SHELXS-97 (Sheldrick, 2008)'
_diffrn_ambient_temperature 100(1)
_diffrn_measured_fraction_theta_full 0.975
_diffrn_measured_fraction_theta_max 0.975
_diffrn_measurement_device 'CCD Area Detector'
_diffrn_measurement_device_type 'Bruker APEXII'
_diffrn_measurement_method 'phi and omega scans'
_diffrn_radiation_monochromator graphite
_diffrn_radiation_source 'sealed tube'
_diffrn_radiation_type MoK\a
_diffrn_radiation_wavelength 0.71073
_diffrn_reflns_av_R_equivalents 0.0255
_diffrn_reflns_av_sigmaI/netI 0.0252
_diffrn_reflns_limit_h_max 17
_diffrn_reflns_limit_h_min -17
_diffrn_reflns_limit_k_max 19
_diffrn_reflns_limit_k_min -16
_diffrn_reflns_limit_l_max 27
_diffrn_reflns_limit_l_min -27
_diffrn_reflns_number 97499
_diffrn_reflns_theta_full 27.56
_diffrn_reflns_theta_max 27.56
_diffrn_reflns_theta_min 1.55
_exptl_absorpt_coefficient_mu 0.880
_exptl_absorpt_correction_T_max 0.7456
_exptl_absorpt_correction_T_min 0.6733
_exptl_absorpt_correction_type multi-scan
_exptl_absorpt_process_details '(SADABS; Sheldrick, 2007)'
_exptl_crystal_density_diffrn 1.390
_exptl_crystal_density_method 'not measured'
_exptl_crystal_description prism
_exptl_crystal_F_000 1702
_exptl_crystal_size_max 0.25
_exptl_crystal_size_mid 0.25
_exptl_crystal_size_min 0.05
_refine_diff_density_max 1.785
_refine_diff_density_min -1.194
_refine_diff_density_rms 0.101
_refine_ls_extinction_method none
_refine_ls_goodness_of_fit_ref 1.096
_refine_ls_hydrogen_treatment constr
_refine_ls_matrix_type full
_refine_ls_number_parameters 978
_refine_ls_number_reflns 18193
_refine_ls_number_restraints 1002
_refine_ls_restrained_S_all 1.072
_refine_ls_R_factor_all 0.0623
_refine_ls_R_factor_gt 0.0511
_refine_ls_shift/su_max 0.001
_refine_ls_shift/su_mean 0.000
_refine_ls_structure_factor_coef Fsqd
_refine_ls_weighting_details 'calc w=1/[\s^2^(Fo^2^)+(0.0468P)^2^+11.1031P] where P=(Fo^2^+2Fc^2^)/3'
_refine_ls_weighting_scheme calc
_refine_ls_wR_factor_gt 0.1185
_refine_ls_wR_factor_ref 0.1253
_reflns_number_gt 15214
_reflns_number_total 18193
_reflns_threshold_expression >2sigma(I)
_cod_data_source_file c6cc03719d2.cif
_cod_data_source_block UP4579
_cod_original_sg_symbol_H-M 'P -1       '
_cod_database_code 7124682

loop_
_symmetry_equiv_pos_as_xyz
'x, y, z'
'-x, -y, -z'

loop_
_atom_site_label
_atom_site_type_symbol
_atom_site_fract_x
_atom_site_fract_y
_atom_site_fract_z
_atom_site_U_iso_or_equiv
_atom_site_adp_type
_atom_site_occupancy
_atom_site_symmetry_multiplicity
_atom_site_calc_flag
_atom_site_refinement_flags
_atom_site_disorder_assembly
_atom_site_disorder_group
Ce1 Ce 0.222744(13) 0.360667(13) 0.322395(8) 0.02409(6) Uani 1 1 d . A .
O1 O 0.17238(19) 0.21479(19) 0.34901(13) 0.0371(6) Uani 1 1 d . A .
O2 O 0.33897(18) 0.45689(18) 0.31775(12) 0.0317(5) Uani 1 1 d . A .
N1 N 0.2171(2) 0.2750(2) 0.55335(14) 0.0369(7) Uani 1 1 d . . .
N3 N 0.4421(2) 0.2720(2) 0.15804(14) 0.0335(7) Uani 1 1 d . . .
P1 P 0.14930(7) 0.12491(7) 0.34148(5) 0.0337(2) Uani 1 1 d . . .
P2 P 0.40550(7) 0.52139(6) 0.32216(4) 0.02890(18) Uani 1 1 d . . .
Si1 Si 0.10612(9) 0.31816(12) 0.59915(6) 0.0609(4) Uani 1 1 d . . .
Si3 Si 0.41844(10) 0.34041(8) 0.07493(5) 0.0401(3) Uani 1 1 d . B .
S1 S 0.33820(6) 0.27037(6) 0.45047(4) 0.02616(17) Uani 1 1 d . . .
S2 S 0.12472(7) 0.38778(8) 0.44541(4) 0.0448(3) Uani 1 1 d . . .
S3 S 0.00722(6) 0.41054(8) 0.27274(4) 0.0347(2) Uani 1 1 d . A .
S4 S 0.11612(7) 0.56302(7) 0.25941(5) 0.0401(2) Uani 1 1 d . A .
S5 S 0.25660(7) 0.35998(7) 0.18494(4) 0.0361(2) Uani 1 1 d . . .
S6 S 0.40594(6) 0.22607(6) 0.28500(4) 0.02766(17) Uani 1 1 d . . .
C1 C 0.2277(3) 0.3072(3) 0.48799(17) 0.0339(8) Uani 1 1 d . . .
C2 C 0.30119(9) 0.20843(8) 0.59034(6) 0.0272(7) Uani 1 1 d G . .
C3 C 0.36023(10) 0.23986(7) 0.62827(6) 0.0372(8) Uani 1 1 d G . .
C4 C 0.43908(9) 0.17421(9) 0.66733(6) 0.0425(9) Uani 1 1 d G . .
C5 C 0.45888(9) 0.07714(8) 0.66845(6) 0.0404(9) Uani 1 1 d G . .
C6 C 0.39983(9) 0.04571(7) 0.63052(6) 0.0392(9) Uani 1 1 d G . .
C7 C 0.32099(9) 0.11136(8) 0.59147(6) 0.0303(7) Uani 1 1 d G . .
F1 F 0.26384(12) 0.08094(11) 0.55476(8) 0.0499(6) Uani 1 1 d G . .
F2 F 0.41900(13) -0.04825(7) 0.63161(8) 0.0672(8) Uani 1 1 d G . .
F3 F 0.53519(12) 0.01360(10) 0.70625(8) 0.0641(8) Uani 1 1 d G . .
F4 F 0.49622(13) 0.20463(12) 0.70403(8) 0.0721(9) Uani 1 1 d G . .
F5 F 0.34107(15) 0.33383(8) 0.62718(9) 0.0642(8) Uani 1 1 d G . .
C8 C -0.0079(4) 0.2909(5) 0.5722(3) 0.084(2) Uani 1 1 d . . .
H8a H -0.0294 0.3315 0.5300 0.127 Uiso 1 1 calc R . .
H8b H -0.0615 0.3019 0.6025 0.127 Uiso 1 1 calc R . .
H8c H 0.0080 0.2251 0.5700 0.127 Uiso 1 1 calc R . .
C9 C 0.0958(5) 0.4455(4) 0.5975(2) 0.082(2) Uani 1 1 d . . .
H9a H 0.1613 0.4533 0.6064 0.124 Uiso 1 1 calc R . .
H9b H 0.0488 0.4643 0.6298 0.124 Uiso 1 1 calc R . .
H9c H 0.0718 0.4848 0.5554 0.124 Uiso 1 1 calc R . .
C10 C 0.1352(4) 0.2434(5) 0.6842(2) 0.088(2) Uani 1 1 d . . .
H10a H 0.1501 0.1769 0.6841 0.132 Uiso 1 1 calc R . .
H10b H 0.0775 0.2585 0.7109 0.132 Uiso 1 1 calc R . .
H10c H 0.1929 0.2567 0.7011 0.132 Uiso 1 1 calc R . .
C11 C 0.0299(3) 0.5167(3) 0.23127(17) 0.0399(10) Uani 1 1 d . . .
N2 N -0.0185(3) 0.5774(3) 0.1757(2) 0.0296(14) Uani 0.55 1 d PGDU A 1
C12 C -0.0942(2) 0.5421(2) 0.15065(14) 0.0366(17) Uani 0.55 1 d PGU A 1
C13 C -0.0648(2) 0.4729(2) 0.11490(14) 0.047(2) Uani 0.55 1 d PGU A 1
C14 C -0.1381(3) 0.4388(2) 0.09064(14) 0.059(2) Uani 0.55 1 d PGU A 1
C15 C -0.2407(2) 0.4740(3) 0.10213(15) 0.056(2) Uani 0.55 1 d PGU A 1
C16 C -0.2702(2) 0.5432(3) 0.13788(15) 0.060(2) Uani 0.55 1 d PGU A 1
C17 C -0.1969(2) 0.5773(3) 0.16214(15) 0.046(2) Uani 0.55 1 d PGU A 1
F6 F -0.2254(3) 0.6442(3) 0.1967(2) 0.070(2) Uani 0.55 1 d PGU A 1
F7 F -0.3696(2) 0.5772(4) 0.1490(2) 0.106(3) Uani 0.55 1 d PGU A 1
F8 F -0.3117(3) 0.4410(4) 0.0786(2) 0.099(3) Uani 0.55 1 d PGU A 1
F9 F -0.1096(3) 0.3718(3) 0.0560(2) 0.090(2) Uani 0.55 1 d PGU A 1
F10 F 0.0346(2) 0.4389(3) 0.1038(2) 0.0644(19) Uani 0.55 1 d PGU A 1
Si2 Si 0.0196(4) 0.6793(3) 0.1235(2) 0.0377(9) Uani 0.55 1 d PDU A 1
C18 C -0.0667(12) 0.7115(11) 0.0510(7) 0.059(4) Uani 0.55 1 d PDU A 1
H18a H -0.1359 0.7312 0.0637 0.088 Uiso 0.55 1 calc PR A 1
H18b H -0.0586 0.6569 0.0330 0.088 Uiso 0.55 1 calc PR A 1
H18c H -0.0499 0.7630 0.0189 0.088 Uiso 0.55 1 calc PR A 1
C19 C -0.0042(13) 0.7864(8) 0.1585(7) 0.057(3) Uani 0.55 1 d PDU A 1
H19a H -0.0742 0.8031 0.1704 0.086 Uiso 0.55 1 calc PR A 1
H19b H 0.0108 0.8391 0.1268 0.086 Uiso 0.55 1 calc PR A 1
H19c H 0.0385 0.7719 0.1963 0.086 Uiso 0.55 1 calc PR A 1
C20 C 0.1541(7) 0.6414(10) 0.0987(7) 0.047(3) Uani 0.55 1 d PDU A 1
H20a H 0.1624 0.5866 0.0809 0.070 Uiso 0.55 1 calc PR A 1
H20b H 0.1984 0.6252 0.1359 0.070 Uiso 0.55 1 calc PR A 1
H20c H 0.1708 0.6929 0.0666 0.070 Uiso 0.55 1 calc PR A 1
N2' N -0.0190(3) 0.5467(3) 0.1697(2) 0.038(2) Uani 0.45 1 d PGDU A 2
C12' C -0.0886(3) 0.5031(3) 0.14632(17) 0.038(2) Uani 0.45 1 d PGU A 2
C13' C -0.1931(3) 0.5417(2) 0.14802(16) 0.044(2) Uani 0.45 1 d PGU A 2
C14' C -0.2605(2) 0.4995(3) 0.12539(16) 0.049(2) Uani 0.45 1 d PGU A 2
C15' C -0.2234(2) 0.4186(3) 0.10106(16) 0.050(2) Uani 0.45 1 d PGU A 2
C16' C -0.1189(3) 0.3799(3) 0.09937(15) 0.053(2) Uani 0.45 1 d PGU A 2
C17' C -0.0514(2) 0.4221(3) 0.12199(16) 0.043(2) Uani 0.45 1 d PGU A 2
F6' F 0.0498(2) 0.3847(3) 0.1204(2) 0.059(2) Uani 0.45 1 d PGU A 2
F7' F -0.0829(3) 0.3016(3) 0.0758(2) 0.068(2) Uani 0.45 1 d PGU A 2
F8' F -0.2887(3) 0.3777(4) 0.0792(2) 0.069(2) Uani 0.45 1 d PGU A 2
F9' F -0.3617(2) 0.5369(3) 0.1270(2) 0.065(2) Uani 0.45 1 d PGU A 2
F10' F -0.2290(3) 0.6201(3) 0.1716(2) 0.0480(17) Uani 0.45 1 d PGU A 2
Si2' Si 0.0101(4) 0.6517(4) 0.1132(3) 0.0409(11) Uani 0.45 1 d PDU A 2
C18' C -0.0796(13) 0.6800(14) 0.0423(8) 0.069(6) Uani 0.45 1 d PDU A 2
H18a' H -0.1483 0.6989 0.0561 0.103 Uiso 0.45 1 calc PR A 2
H18b' H -0.0714 0.6242 0.0255 0.103 Uiso 0.45 1 calc PR A 2
H18c' H -0.0649 0.7312 0.0090 0.103 Uiso 0.45 1 calc PR A 2
C19' C -0.0122(14) 0.7579(9) 0.1481(8) 0.058(3) Uani 0.45 1 d PDU A 2
H19a' H -0.0815 0.7737 0.1615 0.087 Uiso 0.45 1 calc PR A 2
H19b' H 0.0009 0.8111 0.1159 0.087 Uiso 0.45 1 calc PR A 2
H19c' H 0.0324 0.7437 0.1849 0.087 Uiso 0.45 1 calc PR A 2
C20' C 0.1430(7) 0.6157(13) 0.0854(9) 0.044(4) Uani 0.45 1 d PDU A 2
H20a' H 0.1508 0.5608 0.0678 0.066 Uiso 0.45 1 calc PR A 2
H20b' H 0.1893 0.6003 0.1215 0.066 Uiso 0.45 1 calc PR A 2
H20c' H 0.1573 0.6677 0.0525 0.066 Uiso 0.45 1 calc PR A 2
C21 C 0.3740(3) 0.2844(2) 0.20673(16) 0.0286(7) Uani 1 1 d . B 2
C22 C 0.54138(9) 0.20899(9) 0.17548(7) 0.0375(9) Uani 1 1 d G B .
C23 C 0.55843(9) 0.11169(9) 0.17796(7) 0.0465(10) Uani 1 1 d G . .
C24 C 0.65453(10) 0.05061(8) 0.19499(7) 0.0543(12) Uani 1 1 d G B .
C25 C 0.73358(9) 0.08684(9) 0.20955(7) 0.0584(13) Uani 1 1 d G . .
C26 C 0.71653(9) 0.18414(10) 0.20707(6) 0.0511(11) Uani 1 1 d G B .
C27 C 0.62043(9) 0.24521(8) 0.19004(6) 0.0406(9) Uani 1 1 d G . .
F11 F 0.60392(12) 0.33939(8) 0.18764(9) 0.0511(6) Uani 1 1 d G B .
F12 F 0.79304(10) 0.21920(13) 0.22116(9) 0.0734(9) Uani 1 1 d G . .
F13 F 0.82659(10) 0.02772(12) 0.22603(10) 0.0820(11) Uani 1 1 d G B .
F14 F 0.67103(14) -0.04356(8) 0.19739(10) 0.0790(10) Uani 1 1 d G . .
F15 F 0.48192(11) 0.07663(11) 0.16387(10) 0.0558(7) Uani 1 1 d G B .
C28 C 0.5338(5) 0.2898(4) 0.0315(2) 0.0633(15) Uani 1 1 d . . .
H28a H 0.5928 0.3002 0.0489 0.095 Uiso 1 1 calc R B .
H28b H 0.5265 0.3209 -0.0139 0.095 Uiso 1 1 calc R . .
H28c H 0.5414 0.2224 0.0372 0.095 Uiso 1 1 calc R . .
C29 C 0.3046(5) 0.3209(4) 0.0391(2) 0.0686(16) Uani 1 1 d . . .
H29a H 0.2977 0.2575 0.0586 0.103 Uiso 1 1 calc R B .
H29b H 0.3129 0.3284 -0.0069 0.103 Uiso 1 1 calc R . .
H29c H 0.2448 0.3670 0.0470 0.103 Uiso 1 1 calc R . .
C30 C 0.4121(3) 0.4684(3) 0.0702(2) 0.0432(9) Uani 1 1 d . . .
H30a H 0.3550 0.4943 0.0942 0.065 Uiso 1 1 calc R B .
H30b H 0.4047 0.5038 0.0256 0.065 Uiso 1 1 calc R . .
H30c H 0.4735 0.4731 0.0883 0.065 Uiso 1 1 calc R . .
C31 C 0.24408(16) 0.02125(14) 0.38298(12) 0.0325(8) Uani 1 1 d G C .
C32 C 0.31455(17) 0.03415(13) 0.42347(12) 0.0349(8) Uani 1 1 d G . .
H32 H 0.3143 0.0955 0.4266 0.046 Uiso 1 1 calc R C .
C33 C 0.38536(16) -0.04489(17) 0.45929(12) 0.0361(8) Uani 1 1 d G C .
H33 H 0.4324 -0.0363 0.4863 0.048 Uiso 1 1 calc R . .
C34 C 0.38570(19) -0.13684(14) 0.45461(12) 0.0403(9) Uani 1 1 d G . .
H34 H 0.4329 -0.1896 0.4785 0.054 Uiso 1 1 calc R C .
C35 C 0.3152(2) -0.14974(13) 0.41412(14) 0.0566(13) Uani 1 1 d G C .
H35 H 0.3155 -0.2111 0.4110 0.075 Uiso 1 1 calc R . .
C36 C 0.2444(2) -0.07070(17) 0.37830(13) 0.0515(11) Uani 1 1 d G . .
H36 H 0.1974 -0.0793 0.3513 0.068 Uiso 1 1 calc R C .
C37 C 0.0253(6) 0.1182(6) 0.3724(4) 0.042(2) Uani 0.60 1 d PGU C 1
C38 C -0.0118(8) 0.1636(6) 0.4218(4) 0.046(2) Uani 0.60 1 d PGU C 1
H38 H 0.0226 0.2037 0.4337 0.061 Uiso 0.60 1 calc PR C 1
C39 C -0.1005(8) 0.1488(6) 0.4535(4) 0.059(3) Uani 0.60 1 d PGU C 1
H39 H -0.1253 0.1791 0.4865 0.078 Uiso 0.60 1 calc PR C 1
C40 C -0.1522(5) 0.0887(6) 0.4357(3) 0.062(3) Uani 0.60 1 d PGU C 1
H40 H -0.2114 0.0789 0.4568 0.083 Uiso 0.60 1 calc PR C 1
C41 C -0.1151(5) 0.0433(5) 0.3862(3) 0.067(2) Uani 0.60 1 d PGU C 1
H41 H -0.1496 0.0032 0.3743 0.089 Uiso 0.60 1 calc PR C 1
C42 C -0.0264(5) 0.0581(5) 0.3545(3) 0.0544(19) Uani 0.60 1 d PGU C 1
H42 H -0.0017 0.0278 0.3215 0.072 Uiso 0.60 1 calc PR C 1
C37' C 0.0366(9) 0.1109(9) 0.3859(7) 0.042(3) Uani 0.40 1 d PGU C 2
C38' C -0.0157(12) 0.1886(7) 0.4100(7) 0.056(4) Uani 0.40 1 d PGU C 2
H38' H 0.0085 0.2433 0.4027 0.075 Uiso 0.40 1 calc PR C 2
C39' C -0.1044(12) 0.1842(8) 0.4449(7) 0.074(5) Uani 0.40 1 d PGU C 2
H39' H -0.1393 0.2360 0.4609 0.098 Uiso 0.40 1 calc PR C 2
C40' C -0.1408(9) 0.1021(9) 0.4558(7) 0.088(6) Uani 0.40 1 d PGU C 2
H40' H -0.1999 0.0991 0.4791 0.117 Uiso 0.40 1 calc PR C 2
C41' C -0.0884(8) 0.0244(8) 0.4317(7) 0.097(5) Uani 0.40 1 d PGU C 2
H41' H -0.1127 -0.0304 0.4389 0.129 Uiso 0.40 1 calc PR C 2
C42' C 0.0003(8) 0.0288(7) 0.3968(6) 0.078(4) Uani 0.40 1 d PGU C 2
H42' H 0.0352 -0.0230 0.3807 0.104 Uiso 0.40 1 calc PR C 2
C43 C 0.1459(5) 0.1257(6) 0.2561(3) 0.038(2) Uani 0.65 1 d PGU C 1
C44 C 0.0600(4) 0.1760(5) 0.2174(3) 0.0599(19) Uani 0.65 1 d PGU C 1
H44 H 0.0022 0.2075 0.2357 0.080 Uiso 0.65 1 calc PR C 1
C45 C 0.0607(4) 0.1789(5) 0.1513(2) 0.071(2) Uani 0.65 1 d PGU C 1
H45 H 0.0034 0.2125 0.1255 0.094 Uiso 0.65 1 calc PR C 1
C46 C 0.1474(5) 0.1317(5) 0.1239(3) 0.060(2) Uani 0.65 1 d PGU C 1
H46 H 0.1479 0.1336 0.0798 0.080 Uiso 0.65 1 calc PR C 1
C47 C 0.2333(4) 0.0814(6) 0.1626(4) 0.051(3) Uani 0.65 1 d PGU C 1
H47 H 0.2912 0.0499 0.1443 0.068 Uiso 0.65 1 calc PR C 1
C48 C 0.2326(4) 0.0784(6) 0.2287(4) 0.042(2) Uani 0.65 1 d PGU C 1
H48 H 0.2899 0.0449 0.2545 0.055 Uiso 0.65 1 calc PR C 1
C43' C 0.1427(9) 0.1076(11) 0.2635(6) 0.040(4) Uani 0.35 1 d PGU C 2
C44' C 0.0508(8) 0.1069(10) 0.2371(5) 0.069(4) Uani 0.35 1 d PGU C 2
H44' H -0.0073 0.1115 0.2621 0.092 Uiso 0.35 1 calc PR C 2
C45' C 0.0462(8) 0.0995(11) 0.1732(6) 0.089(5) Uani 0.35 1 d PGU C 2
H45' H -0.0150 0.0991 0.1556 0.119 Uiso 0.35 1 calc PR C 2
C46' C 0.1335(11) 0.0927(10) 0.1357(5) 0.071(4) Uani 0.35 1 d PGU C 2
H46' H 0.1304 0.0877 0.0931 0.094 Uiso 0.35 1 calc PR C 2
C47' C 0.2253(9) 0.0933(12) 0.1621(8) 0.051(4) Uani 0.35 1 d PGU C 2
H47' H 0.2834 0.0888 0.1371 0.068 Uiso 0.35 1 calc PR C 2
C48' C 0.2299(7) 0.1007(13) 0.2260(8) 0.033(3) Uani 0.35 1 d PGU C 2
H48' H 0.2911 0.1012 0.2436 0.043 Uiso 0.35 1 calc PR C 2
C49 C 0.3748(5) 0.6333(4) 0.2606(3) 0.035(2) Uani 0.65 1 d PGU D 1
C50 C 0.4144(5) 0.6350(4) 0.1988(3) 0.060(3) Uani 0.65 1 d PGU D 1
H50 H 0.4593 0.5806 0.1907 0.080 Uiso 0.65 1 calc PR D 1
C51 C 0.3869(6) 0.7181(5) 0.1491(3) 0.081(4) Uani 0.65 1 d PGU D 1
H51 H 0.4134 0.7192 0.1079 0.108 Uiso 0.65 1 calc PR D 1
C52 C 0.3197(6) 0.7996(4) 0.1613(3) 0.065(3) Uani 0.65 1 d PGU D 1
H52 H 0.3013 0.8551 0.1282 0.087 Uiso 0.65 1 calc PR D 1
C53 C 0.2800(5) 0.7980(5) 0.2231(3) 0.0472(18) Uani 0.65 1 d PGU D 1
H53 H 0.2352 0.8524 0.2312 0.063 Uiso 0.65 1 calc PR D 1
C54 C 0.3075(5) 0.7149(6) 0.2728(3) 0.0388(16) Uani 0.65 1 d PGU D 1
H54 H 0.2811 0.7138 0.3140 0.052 Uiso 0.65 1 calc PR D 1
C49' C 0.3793(11) 0.6215(10) 0.2540(5) 0.040(4) Uani 0.35 1 d PGU D 2
C50' C 0.3846(9) 0.6076(8) 0.1912(6) 0.042(3) Uani 0.35 1 d PGU D 2
H50' H 0.4060 0.5461 0.1848 0.056 Uiso 0.35 1 calc PR D 2
C51' C 0.3579(10) 0.6861(9) 0.1381(5) 0.058(4) Uani 0.35 1 d PGU D 2
H51' H 0.3615 0.6769 0.0962 0.077 Uiso 0.35 1 calc PR D 2
C52' C 0.3259(13) 0.7785(8) 0.1477(7) 0.087(6) Uani 0.35 1 d PGU D 2
H52' H 0.3081 0.8308 0.1123 0.116 Uiso 0.35 1 calc PR D 2
C53' C 0.3205(14) 0.7923(9) 0.2105(8) 0.091(6) Uani 0.35 1 d PGU D 2
H53' H 0.2992 0.8538 0.2170 0.121 Uiso 0.35 1 calc PR D 2
C54' C 0.3472(13) 0.7138(12) 0.2636(6) 0.074(5) Uani 0.35 1 d PGU D 2
H54' H 0.3437 0.7230 0.3055 0.098 Uiso 0.35 1 calc PR D 2
C55 C 0.53702(13) 0.46108(16) 0.31795(12) 0.0313(7) Uani 1 1 d G D .
C56 C 0.61343(18) 0.50966(14) 0.30194(13) 0.0406(9) Uani 1 1 d G . .
H56 H 0.5968 0.5762 0.2905 0.054 Uiso 1 1 calc R D .
C57 C 0.71477(15) 0.4584(2) 0.30302(13) 0.0465(11) Uani 1 1 d G D .
H57 H 0.7657 0.4908 0.2923 0.062 Uiso 1 1 calc R . .
C58 C 0.73971(13) 0.3586(2) 0.32012(14) 0.0489(11) Uani 1 1 d G . .
H58 H 0.8073 0.3244 0.3208 0.065 Uiso 1 1 calc R D .
C59 C 0.66330(18) 0.31002(14) 0.33613(14) 0.0448(10) Uani 1 1 d G D .
H59 H 0.6799 0.2434 0.3475 0.060 Uiso 1 1 calc R . .
C60 C 0.56196(15) 0.36126(16) 0.33504(13) 0.0376(8) Uani 1 1 d G . .
H60 H 0.5110 0.3289 0.3457 0.050 Uiso 1 1 calc R D .
C61 C 0.38771(18) 0.55740(19) 0.39735(10) 0.0357(8) Uani 1 1 d G D .
C62 C 0.29816(17) 0.5514(2) 0.43090(13) 0.0441(10) Uani 1 1 d G . .
H62 H 0.2492 0.5296 0.4140 0.059 Uiso 1 1 calc R D .
C63 C 0.28205(18) 0.5781(2) 0.48973(13) 0.0573(13) Uani 1 1 d G D .
H63 H 0.2223 0.5741 0.5121 0.076 Uiso 1 1 calc R . .
C64 C 0.3555(2) 0.6108(2) 0.51502(11) 0.0561(13) Uani 1 1 d G . .
H64 H 0.3447 0.6286 0.5543 0.075 Uiso 1 1 calc R D .
C65 C 0.4450(2) 0.61678(19) 0.48147(13) 0.0506(12) Uani 1 1 d G D .
H65 H 0.4940 0.6386 0.4983 0.067 Uiso 1 1 calc R . .
C66 C 0.46115(16) 0.59009(19) 0.42263(12) 0.0404(9) Uani 1 1 d G . .
H66 H 0.5209 0.5941 0.4003 0.054 Uiso 1 1 calc R D .

loop_
_atom_site_aniso_label
_atom_site_aniso_U_11
_atom_site_aniso_U_22
_atom_site_aniso_U_33
_atom_site_aniso_U_23
_atom_site_aniso_U_13
_atom_site_aniso_U_12
Ce1 0.01840(9) 0.02894(10) 0.01916(9) 0.00456(7) -0.00176(6) -0.00525(7)
O1 0.0306(13) 0.0362(14) 0.0378(14) 0.0088(11) 0.0008(11) -0.0134(11)
O2 0.0249(12) 0.0352(13) 0.0319(13) -0.0042(10) -0.0042(10) -0.0051(10)
N1 0.0255(15) 0.0471(19) 0.0207(14) 0.0056(13) -0.0001(11) 0.0088(13)
N3 0.0405(17) 0.0343(16) 0.0197(14) -0.0022(12) -0.0010(12) -0.0026(13)
P1 0.0223(4) 0.0359(5) 0.0396(5) 0.0017(4) 0.0017(4) -0.0119(4)
P2 0.0282(4) 0.0291(4) 0.0280(4) -0.0043(3) -0.0058(3) -0.0062(3)
Si1 0.0368(6) 0.0872(10) 0.0249(5) 0.0046(6) 0.0041(5) 0.0272(6)
Si3 0.0574(7) 0.0416(6) 0.0194(5) -0.0001(4) -0.0046(4) -0.0149(5)
S1 0.0208(4) 0.0330(4) 0.0190(4) 0.0000(3) -0.0013(3) -0.0023(3)
S2 0.0309(5) 0.0568(6) 0.0239(4) 0.0049(4) -0.0017(4) 0.0163(4)
S3 0.0192(4) 0.0596(6) 0.0213(4) 0.0012(4) -0.0011(3) -0.0130(4)
S4 0.0239(4) 0.0389(5) 0.0418(5) 0.0162(4) -0.0052(4) -0.0035(4)
S5 0.0348(5) 0.0424(5) 0.0219(4) 0.0011(4) -0.0078(3) -0.0001(4)
S6 0.0297(4) 0.0275(4) 0.0193(4) 0.0018(3) -0.0016(3) -0.0024(3)
C1 0.0268(17) 0.0363(19) 0.0241(17) 0.0054(14) -0.0027(13) 0.0062(14)
C2 0.0223(15) 0.0297(17) 0.0190(15) 0.0047(12) 0.0015(12) 0.0018(13)
C3 0.040(2) 0.036(2) 0.0292(18) -0.0015(15) -0.0021(15) -0.0040(16)
C4 0.038(2) 0.056(3) 0.031(2) -0.0039(17) -0.0091(16) -0.0123(19)
C5 0.0296(18) 0.048(2) 0.0289(19) 0.0063(16) -0.0046(15) 0.0034(16)
C6 0.040(2) 0.0289(19) 0.039(2) 0.0028(15) 0.0035(16) -0.0025(16)
C7 0.0271(17) 0.0328(18) 0.0267(17) 0.0003(14) 0.0013(13) -0.0072(14)
F1 0.0507(14) 0.0492(14) 0.0541(15) -0.0099(12) -0.0043(12) -0.0219(12)
F2 0.0728(19) 0.0314(13) 0.083(2) 0.0001(13) -0.0091(16) 0.0022(13)
F3 0.0456(15) 0.0685(19) 0.0509(16) 0.0141(13) -0.0180(12) 0.0105(13)
F4 0.071(2) 0.088(2) 0.0603(18) -0.0176(16) -0.0301(15) -0.0220(17)
F5 0.086(2) 0.0451(15) 0.0637(18) -0.0177(13) -0.0105(15) -0.0132(15)
C8 0.032(2) 0.135(6) 0.052(3) 0.015(3) 0.008(2) 0.004(3)
C9 0.082(4) 0.092(4) 0.036(3) -0.019(3) -0.010(2) 0.049(3)
C10 0.057(3) 0.129(5) 0.026(2) 0.016(3) 0.015(2) 0.037(3)
C11 0.0171(15) 0.061(3) 0.0256(18) 0.0137(16) -0.0004(13) -0.0037(16)
N2 0.015(3) 0.035(3) 0.029(3) 0.006(2) -0.007(2) -0.001(2)
C12 0.026(3) 0.054(5) 0.022(3) 0.008(3) -0.006(3) -0.010(3)
C13 0.042(4) 0.072(6) 0.025(4) -0.005(4) -0.009(3) -0.016(4)
C14 0.066(4) 0.081(6) 0.031(4) -0.009(4) -0.018(4) -0.022(5)
C15 0.051(4) 0.092(7) 0.023(5) 0.015(4) -0.018(3) -0.040(4)
C16 0.028(4) 0.115(7) 0.029(4) 0.007(4) -0.003(3) -0.029(4)
C17 0.031(4) 0.073(6) 0.023(4) 0.007(4) -0.010(3) -0.010(4)
F6 0.032(3) 0.115(5) 0.048(4) -0.020(3) -0.002(2) 0.008(3)
F7 0.030(3) 0.211(10) 0.074(5) -0.024(5) 0.002(3) -0.034(4)
F8 0.096(5) 0.172(9) 0.047(3) 0.010(4) -0.031(3) -0.094(6)
F9 0.096(5) 0.119(6) 0.068(4) -0.045(4) -0.029(4) -0.022(5)
F10 0.041(3) 0.107(5) 0.044(3) -0.031(3) -0.014(2) -0.001(3)
Si2 0.0279(14) 0.044(2) 0.0269(16) 0.0117(12) -0.0027(11) -0.0029(13)
C18 0.049(6) 0.078(9) 0.034(5) 0.018(5) -0.007(4) -0.016(6)
C19 0.078(7) 0.032(5) 0.045(6) 0.010(4) 0.006(5) -0.002(5)
C20 0.044(5) 0.047(7) 0.037(7) 0.007(4) 0.005(4) -0.008(4)
N2' 0.025(4) 0.057(5) 0.023(4) 0.009(3) 0.003(3) -0.015(4)
C12' 0.019(4) 0.055(5) 0.023(5) 0.021(3) -0.002(3) -0.007(3)
C13' 0.026(4) 0.063(6) 0.032(5) 0.010(4) 0.002(4) -0.013(4)
C14' 0.025(4) 0.096(7) 0.020(5) 0.006(5) -0.003(4) -0.023(4)
C15' 0.038(4) 0.080(6) 0.029(5) 0.012(4) -0.005(4) -0.032(4)
C16' 0.039(4) 0.095(8) 0.027(5) -0.010(5) 0.008(4) -0.028(5)
C17' 0.029(4) 0.068(6) 0.024(4) 0.001(4) -0.006(3) -0.011(4)
F6' 0.037(3) 0.094(6) 0.049(4) -0.023(4) 0.007(3) -0.020(3)
F7' 0.060(4) 0.117(6) 0.043(4) -0.040(4) 0.006(3) -0.035(4)
F8' 0.050(4) 0.128(7) 0.037(3) -0.005(4) -0.006(3) -0.049(4)
F9' 0.019(3) 0.101(5) 0.052(4) 0.022(4) -0.001(3) -0.013(3)
F10' 0.025(3) 0.057(4) 0.043(4) 0.013(3) 0.001(3) -0.003(3)
Si2' 0.0255(17) 0.056(3) 0.0250(19) 0.0120(17) 0.0010(13) -0.0022(18)
C18' 0.035(6) 0.112(15) 0.028(6) 0.030(7) -0.011(4) -0.005(9)
C19' 0.062(8) 0.043(7) 0.042(7) 0.017(5) 0.002(6) 0.006(7)
C20' 0.024(4) 0.064(10) 0.034(7) 0.006(5) 0.007(4) -0.009(5)
C21 0.0312(17) 0.0275(17) 0.0241(16) -0.0014(13) -0.0049(13) -0.0058(14)
C22 0.044(2) 0.041(2) 0.0197(16) -0.0013(14) 0.0069(15) -0.0027(17)
C23 0.055(3) 0.045(2) 0.029(2) -0.0063(17) 0.0080(18) 0.002(2)
C24 0.061(3) 0.044(3) 0.043(2) -0.0089(19) 0.010(2) 0.010(2)
C25 0.045(3) 0.069(3) 0.041(2) -0.009(2) 0.007(2) 0.018(2)
C26 0.041(2) 0.070(3) 0.036(2) -0.012(2) 0.0067(18) -0.005(2)
C27 0.039(2) 0.049(2) 0.0280(19) -0.0047(16) 0.0047(16) -0.0050(18)
F11 0.0509(15) 0.0539(15) 0.0488(15) -0.0109(12) -0.0034(11) -0.0146(12)
F12 0.0375(15) 0.107(3) 0.074(2) -0.0256(19) -0.0005(14) -0.0112(16)
F13 0.0511(17) 0.096(3) 0.071(2) -0.0157(18) 0.0009(15) 0.0280(16)
F14 0.092(2) 0.0453(17) 0.078(2) -0.0136(15) 0.0063(18) 0.0189(16)
F15 0.0687(18) 0.0422(14) 0.0561(16) -0.0165(12) 0.0017(13) -0.0087(13)
C28 0.104(4) 0.051(3) 0.026(2) -0.0052(19) 0.017(2) -0.008(3)
C29 0.100(4) 0.090(4) 0.025(2) 0.003(2) -0.019(2) -0.054(4)
C30 0.038(2) 0.039(2) 0.046(2) 0.0036(17) -0.0050(17) -0.0102(17)
C31 0.0304(18) 0.0324(18) 0.0323(18) 0.0007(14) 0.0034(14) -0.0124(15)
C32 0.0262(17) 0.036(2) 0.043(2) -0.0106(16) 0.0035(15) -0.0098(15)
C33 0.0276(18) 0.042(2) 0.038(2) -0.0085(16) 0.0006(15) -0.0092(15)
C34 0.046(2) 0.036(2) 0.036(2) -0.0039(16) -0.0085(17) -0.0079(17)
C35 0.080(3) 0.030(2) 0.058(3) -0.0042(19) -0.030(3) -0.012(2)
C36 0.068(3) 0.038(2) 0.048(3) 0.0010(18) -0.026(2) -0.018(2)
C37 0.027(4) 0.046(5) 0.047(5) 0.009(3) 0.002(3) -0.017(4)
C38 0.030(4) 0.044(5) 0.057(5) 0.003(4) 0.007(4) -0.014(4)
C39 0.040(5) 0.063(7) 0.074(6) -0.012(5) 0.022(4) -0.021(5)
C40 0.038(5) 0.077(6) 0.075(6) -0.007(5) 0.015(4) -0.033(4)
C41 0.049(5) 0.099(7) 0.069(6) -0.017(5) 0.012(4) -0.052(5)
C42 0.046(4) 0.076(6) 0.050(4) -0.007(4) 0.008(3) -0.040(4)
C37' 0.022(5) 0.040(6) 0.052(7) 0.015(5) 0.001(5) -0.013(4)
C38' 0.029(6) 0.047(7) 0.065(8) 0.020(6) 0.020(6) 0.002(5)
C39' 0.031(6) 0.063(9) 0.085(9) 0.032(7) 0.016(6) 0.013(7)
C40' 0.027(6) 0.107(11) 0.104(12) 0.031(9) 0.012(7) -0.025(7)
C41' 0.049(8) 0.101(9) 0.135(13) 0.008(10) 0.016(8) -0.047(7)
C42' 0.048(7) 0.067(7) 0.117(11) 0.002(8) 0.011(7) -0.035(6)
C43 0.035(4) 0.040(4) 0.035(3) 0.007(3) -0.009(3) -0.016(3)
C44 0.038(3) 0.082(6) 0.055(4) -0.008(4) -0.017(3) -0.012(4)
C45 0.064(4) 0.091(6) 0.048(4) 0.000(4) -0.032(4) -0.013(4)
C46 0.068(5) 0.075(6) 0.036(4) 0.004(4) -0.015(3) -0.031(4)
C47 0.058(5) 0.054(6) 0.039(5) -0.006(5) -0.009(4) -0.016(5)
C48 0.043(4) 0.038(6) 0.039(4) 0.000(4) -0.012(3) -0.008(3)
C43' 0.023(6) 0.035(7) 0.056(7) 0.000(6) -0.012(5) -0.006(5)
C44' 0.035(6) 0.086(10) 0.084(8) -0.009(8) -0.025(6) -0.018(7)
C45' 0.060(7) 0.119(13) 0.082(9) -0.005(9) -0.047(6) -0.020(9)
C46' 0.088(9) 0.073(10) 0.053(8) -0.001(8) -0.037(6) -0.031(9)
C47' 0.057(8) 0.049(9) 0.042(8) 0.000(8) -0.007(8) -0.016(8)
C48' 0.031(6) 0.023(7) 0.036(6) 0.015(5) -0.013(5) -0.013(4)
C49 0.046(5) 0.029(4) 0.031(3) -0.006(3) -0.011(3) -0.014(3)
C50 0.092(7) 0.049(4) 0.031(4) -0.016(3) -0.009(4) 0.007(4)
C51 0.124(9) 0.071(6) 0.026(4) -0.007(4) 0.002(5) 0.012(6)
C52 0.115(7) 0.043(4) 0.028(4) -0.001(3) -0.017(4) -0.006(4)
C53 0.062(5) 0.033(3) 0.043(4) -0.007(3) -0.010(3) -0.003(3)
C54 0.043(4) 0.031(3) 0.038(3) -0.003(3) -0.003(3) -0.007(3)
C49' 0.053(10) 0.035(6) 0.034(7) -0.007(6) -0.012(7) -0.015(7)
C50' 0.035(6) 0.059(7) 0.024(6) 0.001(5) -0.006(5) -0.006(6)
C51' 0.047(7) 0.077(9) 0.038(7) 0.014(6) -0.005(6) -0.021(7)
C52' 0.126(14) 0.061(8) 0.058(8) 0.022(8) -0.035(10) -0.023(10)
C53' 0.139(15) 0.045(7) 0.072(10) 0.006(6) -0.031(12) -0.008(10)
C54' 0.127(15) 0.039(7) 0.052(8) 0.000(6) -0.018(9) -0.019(10)
C55 0.0226(16) 0.043(2) 0.0304(18) -0.0135(15) -0.0026(13) -0.0078(14)
C56 0.038(2) 0.057(3) 0.0299(19) -0.0074(17) -0.0028(16) -0.0201(19)
C57 0.031(2) 0.081(3) 0.032(2) -0.013(2) 0.0015(16) -0.024(2)
C58 0.028(2) 0.078(3) 0.044(2) -0.027(2) -0.0044(17) -0.008(2)
C59 0.031(2) 0.051(2) 0.053(3) -0.023(2) -0.0058(17) 0.0008(17)
C60 0.0258(17) 0.046(2) 0.044(2) -0.0179(18) -0.0042(15) -0.0082(16)
C61 0.039(2) 0.0256(17) 0.0355(19) -0.0043(14) -0.0104(16) 0.0037(15)
C62 0.038(2) 0.045(2) 0.044(2) -0.0142(18) -0.0036(17) 0.0046(17)
C63 0.046(3) 0.064(3) 0.049(3) -0.017(2) -0.001(2) 0.012(2)
C64 0.069(3) 0.046(3) 0.042(2) -0.019(2) -0.019(2) 0.017(2)
C65 0.067(3) 0.031(2) 0.047(2) -0.0120(18) -0.027(2) 0.007(2)
C66 0.049(2) 0.0279(18) 0.042(2) -0.0079(16) -0.0159(18) -0.0026(17)

loop_
_atom_type_symbol
_atom_type_description
_atom_type_scat_dispersion_real
_atom_type_scat_dispersion_imag
_atom_type_scat_source
C C 0.0033 0.0016 'International Tables Vol C Tables 4.2.6.8 and 6.1.1.4'
H H 0.0000 0.0000 'International Tables Vol C Tables 4.2.6.8 and 6.1.1.4'
N N 0.0061 0.0033 'International Tables Vol C Tables 4.2.6.8 and 6.1.1.4'
O O 0.0106 0.0060 'International Tables Vol C Tables 4.2.6.8 and 6.1.1.4'
F F 0.0171 0.0103 'International Tables Vol C Tables 4.2.6.8 and 6.1.1.4'
P P 0.1023 0.0942 'International Tables Vol C Tables 4.2.6.8 and 6.1.1.4'
S S 0.1246 0.1234 'International Tables Vol C Tables 4.2.6.8 and 6.1.1.4'
Si Si 0.0817 0.0704 'International Tables Vol C Tables 4.2.6.8 and 6.1.1.4'
Ce Ce -0.2486 2.6331 'International Tables Vol C Tables 4.2.6.8 and 6.1.1.4'

loop_
_geom_angle_atom_site_label_1
_geom_angle_atom_site_label_2
_geom_angle_atom_site_label_3
_geom_angle
O1 Ce1 O2 154.42(9)
O1 Ce1 S5 94.45(7)
O2 Ce1 S5 90.60(6)
O1 Ce1 S2 84.03(7)
O2 Ce1 S2 98.29(7)
S5 Ce1 S2 162.51(3)
O1 Ce1 S6 78.56(7)
O2 Ce1 S6 82.27(6)
S5 Ce1 S6 60.37(2)
S2 Ce1 S6 135.60(2)
O1 Ce1 S4 133.61(7)
O2 Ce1 S4 71.96(6)
S5 Ce1 S4 79.68(3)
S2 Ce1 S4 88.74(3)
S6 Ce1 S4 131.96(3)
O1 Ce1 S3 74.53(7)
O2 Ce1 S3 131.03(6)
S5 Ce1 S3 79.21(3)
S2 Ce1 S3 83.62(3)
S6 Ce1 S3 128.85(3)
S4 Ce1 S3 59.12(3)
O1 Ce1 S1 81.42(7)
O2 Ce1 S1 77.99(6)
S5 Ce1 S1 137.46(2)
S2 Ce1 S1 59.65(2)
S6 Ce1 S1 77.43(2)
S4 Ce1 S1 132.23(3)
S3 Ce1 S1 137.92(2)
P1 O1 Ce1 159.96(17)
P2 O2 Ce1 172.67(16)
C1 N1 C2 118.7(3)
C1 N1 Si1 124.8(2)
C2 N1 Si1 116.25(19)
C21 N3 C22 118.1(2)
C21 N3 Si3 123.2(2)
C22 N3 Si3 118.3(2)
O1 P1 C43' 119.0(5)
O1 P1 C37' 108.2(4)
C43' P1 C37' 111.2(6)
O1 P1 C37 110.2(3)
C43' P1 C37 102.4(5)
C37' P1 C37 10.0(6)
O1 P1 C31 110.71(13)
C43' P1 C31 103.9(5)
C37' P1 C31 102.5(4)
C37 P1 C31 110.1(3)
O1 P1 C43 109.9(3)
C43' P1 C43 9.1(7)
C37' P1 C43 116.0(5)
C37 P1 C43 106.6(3)
C31 P1 C43 109.2(3)
O2 P2 C49' 108.8(4)
O2 P2 C61 111.00(14)
C49' P2 C61 111.8(5)
O2 P2 C55 110.45(13)
C49' P2 C55 106.7(5)
C61 P2 C55 107.95(12)
O2 P2 C49 112.8(2)
C49' P2 C49 7.8(6)
C61 P2 C49 104.1(2)
C55 P2 C49 110.3(2)
N1 Si1 C8 111.0(2)
N1 Si1 C9 108.9(2)
C8 Si1 C9 116.2(3)
N1 Si1 C10 104.39(18)
C8 Si1 C10 106.2(3)
C9 Si1 C10 109.5(3)
N3 Si3 C30 109.53(18)
N3 Si3 C28 103.84(19)
C30 Si3 C28 108.8(2)
N3 Si3 C29 111.63(19)
C30 Si3 C29 114.0(2)
C28 Si3 C29 108.5(3)
C1 S1 Ce1 87.52(12)
C1 S2 Ce1 89.93(13)
C11 S3 Ce1 85.74(12)
C11 S4 Ce1 86.39(14)
C21 S5 Ce1 88.43(12)
C21 S6 Ce1 87.10(12)
N1 C1 S1 121.6(3)
N1 C1 S2 117.1(3)
S1 C1 S2 121.3(2)
C7 C2 C3 120.0
C7 C2 N1 120.11(17)
C3 C2 N1 119.79(16)
F5 C3 C2 120.0
F5 C3 C4 120.0
C2 C3 C4 120.0
F4 C4 C5 120.0
F4 C4 C3 120.0
C5 C4 C3 120.0
F3 C5 C4 120.0
F3 C5 C6 120.0
C4 C5 C6 120.0
F2 C6 C7 120.0
F2 C6 C5 120.0
C7 C6 C5 120.0
F1 C7 C2 120.0
F1 C7 C6 120.0
C2 C7 C6 120.0
N2 C11 N2' 20.8(2)
N2 C11 S4 111.4(3)
N2' C11 S4 128.1(3)
N2 C11 S3 127.6(3)
N2' C11 S3 110.1(3)
S4 C11 S3 121.0(2)
C11 N2 C12 113.5(3)
C11 N2 Si2 127.5(3)
C12 N2 Si2 117.6(2)
C17 C12 C13 120.0
C17 C12 N2 120.0
C13 C12 N2 120.0
F10 C13 C12 120.0
F10 C13 C14 120.0
C12 C13 C14 120.0
F9 C14 C15 120.0
F9 C14 C13 120.0
C15 C14 C13 120.0
F8 C15 C16 120.0
F8 C15 C14 120.0
C16 C15 C14 120.0
F7 C16 C17 120.0
F7 C16 C15 120.0
C17 C16 C15 120.0
F6 C17 C16 120.0
F6 C17 C12 120.0
C16 C17 C12 120.0
N2 Si2 C20 109.9(5)
N2 Si2 C19 114.0(5)
C20 Si2 C19 112.6(6)
N2 Si2 C18 102.9(6)
C20 Si2 C18 109.5(6)
C19 Si2 C18 107.4(6)
C11 N2' C12' 126.7(3)
C11 N2' Si2' 116.7(3)
C12' N2' Si2' 116.6(2)
C13' C12' C17' 120.0
C13' C12' N2' 120.0
C17' C12' N2' 120.0
F10' C13' C14' 120.0
F10' C13' C12' 120.0
C14' C13' C12' 120.0
F9' C14' C15' 120.0
F9' C14' C13' 120.0
C15' C14' C13' 120.0
F8' C15' C16' 120.0
F8' C15' C14' 120.0
C16' C15' C14' 120.0
F7' C16' C17' 120.0
F7' C16' C15' 120.0
C17' C16' C15' 120.0
F6' C17' C16' 120.0
F6' C17' C12' 120.0
C16' C17' C12' 120.0
N2' Si2' C19' 113.1(6)
N2' Si2' C20' 108.2(7)
C19' Si2' C20' 112.6(7)
N2' Si2' C18' 104.8(7)
C19' Si2' C18' 108.8(7)
C20' Si2' C18' 108.9(7)
N3 C21 S6 120.7(3)
N3 C21 S5 117.3(2)
S6 C21 S5 122.0(2)
C23 C22 C27 120.0
C23 C22 N3 120.02(15)
C27 C22 N3 119.98(15)
F15 C23 C24 120.0
F15 C23 C22 120.0
C24 C23 C22 120.0
F14 C24 C23 120.0
F14 C24 C25 120.0
C23 C24 C25 120.0
F13 C25 C26 120.0
F13 C25 C24 120.0
C26 C25 C24 120.0
F12 C26 C25 120.0
F12 C26 C27 120.0
C25 C26 C27 120.0
F11 C27 C26 120.0
F11 C27 C22 120.0
C26 C27 C22 120.0
C32 C31 C36 120.0
C32 C31 P1 118.30(14)
C36 C31 P1 121.59(14)
C33 C32 C31 120.0
C32 C33 C34 120.0
C33 C34 C35 120.0
C36 C35 C34 120.0
C35 C36 C31 120.0
C38 C37 C42 120.0
C38 C37 P1 118.2(5)
C42 C37 P1 121.1(5)
C37 C38 C39 120.0
C38 C39 C40 120.0
C41 C40 C39 120.0
C40 C41 C42 120.0
C41 C42 C37 120.0
C42' C37' C38' 120.0
C42' C37' P1 124.0(7)
C38' C37' P1 116.0(7)
C39' C38' C37' 120.0
C40' C39' C38' 120.0
C39' C40' C41' 120.0
C40' C41' C42' 120.0
C37' C42' C41' 120.0
C44 C43 C48 120.0
C44 C43 P1 121.0(4)
C48 C43 P1 118.9(4)
C43 C44 C45 120.0
C46 C45 C44 120.0
C45 C46 C47 120.0
C48 C47 C46 120.0
C47 C48 C43 120.0
C48' C43' C44' 120.0
C48' C43' P1 118.7(8)
C44' C43' P1 121.2(8)
C45' C44' C43' 120.0
C44' C45' C46' 120.0
C47' C46' C45' 120.0
C46' C47' C48' 120.0
C43' C48' C47' 120.0
C50 C49 C54 120.0
C50 C49 P2 118.5(4)
C54 C49 P2 121.4(4)
C49 C50 C51 120.0
C50 C51 C52 120.0
C53 C52 C51 120.0
C54 C53 C52 120.0
C53 C54 C49 120.0
C50' C49' C54' 120.0
C50' C49' P2 120.2(8)
C54' C49' P2 119.6(8)
C49' C50' C51' 120.0
C50' C51' C52' 120.0
C53' C52' C51' 120.0
C54' C53' C52' 120.0
C53' C54' C49' 120.0
C56 C55 C60 120.0
C56 C55 P2 122.85(14)
C60 C55 P2 117.06(14)
C55 C56 C57 120.0
C58 C57 C56 120.0
C57 C58 C59 120.0
C60 C59 C58 120.0
C55 C60 C59 120.0
C62 C61 C66 120.0
C62 C61 P2 118.41(14)
C66 C61 P2 121.59(14)
C61 C62 C63 120.0
C62 C63 C64 120.0
C63 C64 C65 120.0
C66 C65 C64 120.0
C65 C66 C61 120.0

loop_
_geom_bond_atom_site_label_1
_geom_bond_atom_site_label_2
_geom_bond_distance
Ce1 O1 2.369(3)
Ce1 O2 2.370(2)
Ce1 S5 2.9390(9)
Ce1 S2 2.9506(10)
Ce1 S6 2.9882(9)
Ce1 S4 2.9915(9)
Ce1 S3 3.0083(8)
Ce1 S1 3.0340(8)
O1 P1 1.494(3)
O2 P2 1.496(3)
N1 C1 1.368(4)
N1 C2 1.426(3)
N1 Si1 1.823(3)
N3 C21 1.373(5)
N3 C22 1.440(3)
N3 Si3 1.806(3)
P1 C43' 1.749(11)
P1 C37' 1.793(9)
P1 C37 1.800(6)
P1 C31 1.8024(19)
P1 C43 1.814(5)
P2 C49' 1.778(11)
P2 C61 1.794(2)
P2 C55 1.7962(19)
P2 C49 1.813(6)
Si1 C8 1.846(6)
Si1 C9 1.855(7)
Si1 C10 1.875(5)
Si3 C30 1.862(4)
Si3 C28 1.869(5)
Si3 C29 1.871(5)
S1 C1 1.699(4)
S2 C1 1.718(3)
S3 C11 1.704(4)
S4 C11 1.698(4)
S5 C21 1.712(4)
S6 C21 1.696(3)
C2 C7 1.3949
C2 C3 1.3950
C3 F5 1.3502
C3 C4 1.3950
C4 F4 1.3501
C4 C5 1.3949
C5 F3 1.3501
C5 C6 1.3950
C6 F2 1.3502
C6 C7 1.3950
C7 F1 1.3501
C11 N2 1.374(5)
C11 N2' 1.412(6)
N2 C12 1.4411
N2 Si2 1.822(5)
C12 C17 1.3949
C12 C13 1.3950
C13 F10 1.3501
C13 C14 1.3950
C14 F9 1.3501
C14 C15 1.3949
C15 F8 1.3502
C15 C16 1.3949
C16 F7 1.3501
C16 C17 1.3949
C17 F6 1.3502
Si2 C20 1.866(7)
Si2 C19 1.869(7)
Si2 C18 1.871(7)
N2' C12' 1.4406
N2' Si2' 1.840(6)
C12' C13' 1.3950
C12' C17' 1.3950
C13' F10' 1.3501
C13' C14' 1.3950
C14' F9' 1.3501
C14' C15' 1.3949
C15' F8' 1.3502
C15' C16' 1.3949
C16' F7' 1.3502
C16' C17' 1.3949
C17' F6' 1.3501
Si2' C19' 1.857(8)
Si2' C20' 1.863(8)
Si2' C18' 1.879(8)
C22 C23 1.3950
C22 C27 1.3950
C23 F15 1.3501
C23 C24 1.3949
C24 F14 1.3502
C24 C25 1.3950
C25 F13 1.3501
C25 C26 1.3949
C26 F12 1.3502
C26 C27 1.3950
C27 F11 1.3501
C31 C32 1.3944
C31 C36 1.3944
C32 C33 1.3943
C33 C34 1.3944
C34 C35 1.3944
C35 C36 1.3944
C37 C38 1.3944
C37 C42 1.3944
C38 C39 1.3944
C39 C40 1.3944
C40 C41 1.3944
C41 C42 1.3944
C37' C42' 1.3950
C37' C38' 1.3951
C38' C39' 1.3951
C39' C40' 1.3949
C40' C41' 1.3950
C41' C42' 1.3951
C43 C44 1.3944
C43 C48 1.3944
C44 C45 1.3944
C45 C46 1.3944
C46 C47 1.3944
C47 C48 1.3943
C43' C48' 1.3950
C43' C44' 1.3950
C44' C45' 1.3949
C45' C46' 1.3950
C46' C47' 1.3949
C47' C48' 1.3950
C49 C50 1.3950
C49 C54 1.3951
C50 C51 1.3950
C51 C52 1.3950
C52 C53 1.3950
C53 C54 1.3949
C49' C50' 1.3950
C49' C54' 1.3951
C50' C51' 1.3950
C51' C52' 1.3951
C52' C53' 1.3951
C53' C54' 1.3950
C55 C56 1.3944
C55 C60 1.3944
C56 C57 1.3944
C57 C58 1.3944
C58 C59 1.3944
C59 C60 1.3944
C61 C62 1.3943
C61 C66 1.3944
C62 C63 1.3944
C63 C64 1.3944
C64 C65 1.3944
C65 C66 1.3944

loop_
_platon_squeeze_void_nr
_platon_squeeze_void_average_x
_platon_squeeze_void_average_y
_platon_squeeze_void_average_z
_platon_squeeze_void_volume
_platon_squeeze_void_count_electrons
_platon_squeeze_void_content
1 -0.026 0.000 0.000 425 72 ' '
2 -0.058 0.138 0.715 24 1 ' '
3 0.058 0.862 0.285 24 1 ' '
